data_4035089
loop_
_publ_author_name
'Zhu, Xiao-Tong'
'Lu, Qiu-Li'
'Wang, Xiang'
'Zhang, Tian-Shu'
'Hao, Wen-Juan'
'Tu, Shu-Jiang'
'Jiang, Bo'

_publ_section_title
;
 Substrate-Controlled Generation of 3-Sulfonylated 1-Indenones and
 3-Arylated ( Z)-Indenes via Cu-Catalyzed Radical Cyclization Cascades of
 o-Alkynylbenzonitriles.
;
_journal_issue 17
_journal_name_full 'The Journal of organic chemistry'
_journal_page_first 9890
_journal_page_last 9901
_journal_paper_doi 10.1021/acs.joc.8b01343
_journal_volume 83
_journal_year 2018
_chemical_formula_sum 'C33 H39 Cl N2 O2 S'
_chemical_formula_weight 563.17
_space_group_IT_number 14
_space_group_name_Hall '-P 2yn'
_space_group_name_H-M_alt 'P 1 21/n 1'
_symmetry_cell_setting monoclinic
_symmetry_space_group_name_H-M 'P 1 21/n 1'
_atom_sites_solution_hydrogens geom
_atom_sites_solution_primary direct
_atom_sites_solution_secondary difmap
_audit_creation_method SHELXL-97
_cell_angle_alpha 90.00
_cell_angle_beta 103.522(3)
_cell_angle_gamma 90.00
_cell_formula_units_Z 4
_cell_length_a 10.6463(8)
_cell_length_b 20.6161(17)
_cell_length_c 14.6073(12)
_cell_measurement_reflns_used 3282
_cell_measurement_temperature 298(2)
_cell_measurement_theta_max 22.181
_cell_measurement_theta_min 2.789
_cell_volume 3117.2(4)
_computing_cell_refinement 'Bruker SMART'
_computing_data_collection 'Bruker SMART'
_computing_data_reduction 'Bruker SAINT'
_computing_molecular_graphics 'Bruker SHELXTL'
_computing_publication_material 'Bruker SHELXTL'
_computing_structure_refinement 'SHELXL-97 (Sheldrick, 1997)'
_computing_structure_solution 'SHELXS-97 (Sheldrick, 1990)'
_diffrn_ambient_temperature 298(2)
_diffrn_measured_fraction_theta_full 0.996
_diffrn_measured_fraction_theta_max 0.996
_diffrn_measurement_device_type 'CCD area detector'
_diffrn_measurement_method 'phi and omega scans'
_diffrn_radiation_monochromator graphite
_diffrn_radiation_source 'fine-focus sealed tube'
_diffrn_radiation_type MoK\a
_diffrn_radiation_wavelength 0.71073
_diffrn_reflns_av_R_equivalents 0.0413
_diffrn_reflns_av_sigmaI/netI 0.0559
_diffrn_reflns_limit_h_max 12
_diffrn_reflns_limit_h_min -10
_diffrn_reflns_limit_k_max 22
_diffrn_reflns_limit_k_min -24
_diffrn_reflns_limit_l_max 17
_diffrn_reflns_limit_l_min -17
_diffrn_reflns_number 15554
_diffrn_reflns_theta_full 25.02
_diffrn_reflns_theta_max 25.02
_diffrn_reflns_theta_min 2.44
_exptl_absorpt_coefficient_mu 0.220
_exptl_absorpt_correction_T_max 0.9572
_exptl_absorpt_correction_T_min 0.9268
_exptl_absorpt_correction_type multi-scan
_exptl_absorpt_process_details sadabs
_exptl_crystal_colour yellow
_exptl_crystal_density_diffrn 1.200
_exptl_crystal_density_method 'not measured'
_exptl_crystal_description block
_exptl_crystal_F_000 1200
_exptl_crystal_size_max 0.35
_exptl_crystal_size_mid 0.30
_exptl_crystal_size_min 0.20
_refine_diff_density_max 0.746
_refine_diff_density_min -0.579
_refine_diff_density_rms 0.055
_refine_ls_extinction_method none
_refine_ls_goodness_of_fit_ref 1.098
_refine_ls_hydrogen_treatment mixed
_refine_ls_matrix_type full
_refine_ls_number_parameters 419
_refine_ls_number_reflns 5477
_refine_ls_number_restraints 0
_refine_ls_restrained_S_all 1.098
_refine_ls_R_factor_all 0.1164
_refine_ls_R_factor_gt 0.0615
_refine_ls_shift/su_max 0.001
_refine_ls_shift/su_mean 0.000
_refine_ls_structure_factor_coef Fsqd
_refine_ls_weighting_details 'calc w=1/[\s^2^(Fo^2^)+(0.0965P)^2^+0.6716P] where P=(Fo^2^+2Fc^2^)/3'
_refine_ls_weighting_scheme calc
_refine_ls_wR_factor_gt 0.1678
_refine_ls_wR_factor_ref 0.1975
_reflns_number_gt 3188
_reflns_number_total 5477
_reflns_threshold_expression >2sigma(I)
_cod_data_source_file jo8b01343_si_003.cif
_cod_data_source_block 170704c
_cod_depositor_comments
;
The following automatic conversions were performed:

data item '_symmetry_cell_setting' value 'Monoclinic' was changed to
'monoclinic' in accordance with the
/home/data/users/saulius/crontab/automatic-downloads/current/ACS/lib/dictionaries/cif_core.dic
dictionary named 'cif_core.dic' version 2.4.2 last updated on
2011-04-26.

Automatic conversion script
Id: cif_fix_values 6909 2019-04-08 15:41:33Z antanas 
;
_cod_original_sg_symbol_H-M P2(1)/n
_cod_database_code 4035089

loop_
_symmetry_equiv_pos_as_xyz
'x, y, z'
'-x+1/2, y+1/2, -z+1/2'
'-x, -y, -z'
'x-1/2, -y-1/2, z-1/2'

loop_
_atom_site_label
_atom_site_type_symbol
_atom_site_fract_x
_atom_site_fract_y
_atom_site_fract_z
_atom_site_U_iso_or_equiv
_atom_site_adp_type
_atom_site_occupancy
_atom_site_symmetry_multiplicity
_atom_site_calc_flag
_atom_site_refinement_flags
_atom_site_disorder_assembly
_atom_site_disorder_group
Cl1 Cl 0.26208(16) 0.78125(7) 0.50769(8) 0.1005(5) Uani 1 1 d . . .
N1 N 0.0997(3) 0.99850(13) 0.65217(19) 0.0416(7) Uani 1 1 d . . .
H1 H 0.0468 0.9687 0.6183 0.050 Uiso 1 1 d R . .
N2 N 0.1129(3) 0.98524(14) 0.7468(2) 0.0459(7) Uani 1 1 d . . .
O1 O 0.0285(2) 1.07404(11) 0.52333(16) 0.0485(6) Uani 1 1 d . . .
O2 O 0.1174(2) 1.11651(11) 0.68365(18) 0.0538(7) Uani 1 1 d . . .
S1 S 0.03878(8) 1.07144(4) 0.62265(6) 0.0413(3) Uani 1 1 d . . .
C1 C 0.1554(3) 0.92893(18) 0.7770(2) 0.0456(9) Uani 1 1 d . . .
C2 C 0.1662(4) 0.91204(19) 0.8769(3) 0.0554(10) Uani 1 1 d . A .
C3 C 0.2054(4) 0.84986(18) 0.8908(3) 0.0504(9) Uani 1 1 d . . .
C4 C 0.2259(3) 0.82342(18) 0.8012(2) 0.0476(9) Uani 1 1 d . . .
C5 C 0.1955(3) 0.87126(17) 0.7305(2) 0.0461(9) Uani 1 1 d . . .
C6 C 0.2068(4) 0.85899(18) 0.6409(3) 0.0522(10) Uani 1 1 d . . .
H6 H 0.1876 0.8907 0.5945 0.063 Uiso 1 1 calc R . .
C7 C 0.2479(4) 0.7976(2) 0.6213(3) 0.0594(11) Uani 1 1 d . . .
C8 C 0.2768(4) 0.7505(2) 0.6888(3) 0.0661(12) Uani 1 1 d . . .
H8 H 0.3042 0.7099 0.6737 0.079 Uiso 1 1 calc R . .
C9 C 0.2654(4) 0.76311(19) 0.7798(3) 0.0574(10) Uani 1 1 d . . .
H9 H 0.2842 0.7310 0.8257 0.069 Uiso 1 1 calc R . .
C10 C 0.1403(6) 0.9599(2) 0.9460(3) 0.0842(15) Uani 1 1 d . . .
H10A H 0.1337 0.9387 1.0040 0.101 Uiso 0.613(16) 1 calc PR A 1
H10B H 0.0610 0.9835 0.9206 0.101 Uiso 0.613(16) 1 calc PR A 1
H10C H 0.0761 0.9403 0.9747 0.101 Uiso 0.387(16) 1 d PR A 2
H10D H 0.0974 0.9961 0.9090 0.101 Uiso 0.387(16) 1 d PR A 2
C11 C 0.2620(16) 1.0068(7) 0.9631(12) 0.117(5) Uani 0.613(16) 1 d P A 1
H11A H 0.3347 0.9821 0.9988 0.140 Uiso 0.613(16) 1 calc PR A 1
H11B H 0.2794 1.0149 0.9019 0.140 Uiso 0.613(16) 1 calc PR A 1
C12 C 0.2659(16) 1.0692(7) 1.0091(10) 0.138(6) Uani 0.613(16) 1 d P A 1
H12A H 0.2562 1.0623 1.0728 0.166 Uiso 0.613(16) 1 calc PR A 1
H12B H 0.1926 1.0946 0.9761 0.166 Uiso 0.613(16) 1 calc PR A 1
C13 C 0.388(3) 1.1079(12) 1.014(2) 0.156(9) Uani 0.613(16) 1 d P A 1
H13A H 0.4505 1.0811 0.9944 0.234 Uiso 0.613(16) 1 calc PR A 1
H13B H 0.4213 1.1226 1.0770 0.234 Uiso 0.613(16) 1 calc PR A 1
H13C H 0.3681 1.1446 0.9724 0.234 Uiso 0.613(16) 1 calc PR A 1
C11' C 0.2385(18) 0.9897(9) 1.0247(14) 0.104(7) Uani 0.387(16) 1 d P A 2
H11C H 0.1967 1.0175 1.0622 0.125 Uiso 0.387(16) 1 calc PR A 2
H11D H 0.2859 0.9562 1.0652 0.125 Uiso 0.387(16) 1 calc PR A 2
C12' C 0.3271(19) 1.0281(10) 0.9810(15) 0.091(6) Uani 0.387(16) 1 d P A 2
H12C H 0.2762 1.0498 0.9258 0.109 Uiso 0.387(16) 1 calc PR A 2
H12D H 0.3852 0.9984 0.9599 0.109 Uiso 0.387(16) 1 calc PR A 2
C13' C 0.407(5) 1.0785(19) 1.045(3) 0.152(12) Uani 0.387(16) 1 d P A 2
H13D H 0.3515 1.1115 1.0593 0.227 Uiso 0.387(16) 1 calc PR A 2
H13E H 0.4678 1.0976 1.0133 0.227 Uiso 0.387(16) 1 calc PR A 2
H13F H 0.4533 1.0581 1.1019 0.227 Uiso 0.387(16) 1 calc PR A 2
C14 C 0.2190(4) 0.80946(18) 0.9754(3) 0.0515(10) Uani 1 1 d . . .
C15 C 0.1183(4) 0.80177(19) 1.0190(3) 0.0540(10) Uani 1 1 d . . .
H15 H 0.0423 0.8250 0.9970 0.065 Uiso 1 1 calc R . .
C16 C 0.1275(4) 0.76049(19) 1.0941(3) 0.0555(10) Uani 1 1 d . . .
H16 H 0.0573 0.7565 1.1215 0.067 Uiso 1 1 calc R . .
C17 C 0.2378(4) 0.72475(18) 1.1302(3) 0.0525(10) Uani 1 1 d . B .
C18 C 0.3399(4) 0.7340(2) 1.0878(3) 0.0636(11) Uani 1 1 d . . .
H18 H 0.4168 0.7119 1.1116 0.076 Uiso 1 1 calc R . .
C19 C 0.3319(4) 0.7745(2) 1.0121(3) 0.0616(11) Uani 1 1 d . . .
H19 H 0.4023 0.7787 0.9850 0.074 Uiso 1 1 calc R . .
C20 C 0.2474(4) 0.6773(2) 1.2117(3) 0.0654(12) Uani 1 1 d . . .
C21 C 0.1228(10) 0.6722(9) 1.2447(12) 0.115(6) Uani 0.72(2) 1 d P B 1
H21A H 0.1258 0.6344 1.2835 0.173 Uiso 0.72(2) 1 calc PR B 1
H21B H 0.0511 0.6688 1.1911 0.173 Uiso 0.72(2) 1 calc PR B 1
H21C H 0.1127 0.7101 1.2804 0.173 Uiso 0.72(2) 1 calc PR B 1
C22 C 0.3519(15) 0.7012(6) 1.2969(6) 0.088(3) Uani 0.72(2) 1 d P B 1
H22A H 0.3310 0.7443 1.3136 0.132 Uiso 0.72(2) 1 calc PR B 1
H22B H 0.4343 0.7017 1.2807 0.132 Uiso 0.72(2) 1 calc PR B 1
H22C H 0.3556 0.6727 1.3493 0.132 Uiso 0.72(2) 1 calc PR B 1
C23 C 0.2864(19) 0.6111(5) 1.1818(9) 0.108(5) Uani 0.72(2) 1 d P B 1
H23A H 0.3629 0.6154 1.1582 0.162 Uiso 0.72(2) 1 calc PR B 1
H23B H 0.2176 0.5938 1.1334 0.162 Uiso 0.72(2) 1 calc PR B 1
H23C H 0.3033 0.5824 1.2350 0.162 Uiso 0.72(2) 1 calc PR B 1
C21' C 0.361(3) 0.6270(17) 1.217(3) 0.099(11) Uani 0.28(2) 1 d P B 2
H21D H 0.4418 0.6477 1.2435 0.148 Uiso 0.28(2) 1 calc PR B 2
H21E H 0.3601 0.6117 1.1549 0.148 Uiso 0.28(2) 1 calc PR B 2
H21F H 0.3490 0.5911 1.2560 0.148 Uiso 0.28(2) 1 calc PR B 2
C22' C 0.127(3) 0.6342(14) 1.191(2) 0.085(10) Uani 0.28(2) 1 d P B 2
H22D H 0.1399 0.5981 1.2335 0.128 Uiso 0.28(2) 1 calc PR B 2
H22E H 0.1118 0.6185 1.1272 0.128 Uiso 0.28(2) 1 calc PR B 2
H22F H 0.0537 0.6589 1.1984 0.128 Uiso 0.28(2) 1 calc PR B 2
C23' C 0.265(5) 0.7143(13) 1.2964(16) 0.094(11) Uani 0.28(2) 1 d P B 2
H23D H 0.3284 0.7473 1.2969 0.141 Uiso 0.28(2) 1 calc PR B 2
H23E H 0.2933 0.6862 1.3497 0.141 Uiso 0.28(2) 1 calc PR B 2
H23F H 0.1844 0.7341 1.2997 0.141 Uiso 0.28(2) 1 calc PR B 2
C24 C -0.1166(3) 1.07338(15) 0.6438(2) 0.0381(8) Uani 1 1 d . . .
C25 C -0.1382(4) 1.10491(19) 0.7206(3) 0.0543(10) Uani 1 1 d . . .
H25 H -0.0700 1.1245 0.7630 0.065 Uiso 1 1 calc R . .
C26 C -0.2617(4) 1.1077(2) 0.7354(3) 0.0590(11) Uani 1 1 d . . .
H26 H -0.2754 1.1294 0.7881 0.071 Uiso 1 1 calc R . .
C27 C -0.3647(3) 1.07915(17) 0.6739(2) 0.0446(9) Uani 1 1 d . . .
C28 C -0.3379(4) 1.04696(19) 0.5980(3) 0.0525(10) Uani 1 1 d . . .
H28 H -0.4055 1.0267 0.5558 0.063 Uiso 1 1 calc R . .
C29 C -0.2166(3) 1.04353(17) 0.5819(2) 0.0463(9) Uani 1 1 d . . .
H29 H -0.2022 1.0214 0.5299 0.056 Uiso 1 1 calc R . .
C30 C -0.5031(4) 1.0826(2) 0.6861(3) 0.0574(10) Uani 1 1 d . . .
C31 C -0.5149(5) 1.1206(3) 0.7721(4) 0.0966(17) Uani 1 1 d . . .
H31A H -0.4652 1.0998 0.8276 0.145 Uiso 1 1 calc R . .
H31B H -0.6040 1.1224 0.7751 0.145 Uiso 1 1 calc R . .
H31C H -0.4831 1.1639 0.7682 0.145 Uiso 1 1 calc R . .
C32 C -0.5883(4) 1.1150(3) 0.5994(4) 0.0937(17) Uani 1 1 d . . .
H32A H -0.5609 1.1590 0.5953 0.141 Uiso 1 1 calc R . .
H32B H -0.6766 1.1144 0.6044 0.141 Uiso 1 1 calc R . .
H32C H -0.5810 1.0918 0.5439 0.141 Uiso 1 1 calc R . .
C33 C -0.5527(5) 1.0143(3) 0.6940(4) 0.0989(18) Uani 1 1 d . . .
H33A H -0.5484 0.9900 0.6387 0.148 Uiso 1 1 calc R . .
H33B H -0.6407 1.0161 0.6998 0.148 Uiso 1 1 calc R . .
H33C H -0.5004 0.9935 0.7486 0.148 Uiso 1 1 calc R . .

loop_
_atom_site_aniso_label
_atom_site_aniso_U_11
_atom_site_aniso_U_22
_atom_site_aniso_U_33
_atom_site_aniso_U_23
_atom_site_aniso_U_13
_atom_site_aniso_U_12
Cl1 0.1605(14) 0.0856(10) 0.0654(8) 0.0048(6) 0.0463(8) 0.0503(9)
N1 0.0368(16) 0.0386(17) 0.0483(17) 0.0039(13) 0.0078(13) 0.0045(12)
N2 0.0504(19) 0.0411(18) 0.0452(18) 0.0022(14) 0.0093(14) 0.0033(14)
O1 0.0499(15) 0.0484(15) 0.0495(15) 0.0104(12) 0.0164(12) 0.0005(11)
O2 0.0448(15) 0.0420(15) 0.0727(18) -0.0057(13) 0.0098(13) -0.0112(11)
S1 0.0373(5) 0.0342(5) 0.0529(6) 0.0035(4) 0.0114(4) -0.0001(4)
C1 0.050(2) 0.040(2) 0.047(2) 0.0025(17) 0.0114(17) 0.0021(17)
C2 0.068(3) 0.048(2) 0.050(2) 0.0017(18) 0.012(2) 0.0036(19)
C3 0.054(2) 0.047(2) 0.049(2) 0.0071(18) 0.0107(18) 0.0019(18)
C4 0.048(2) 0.045(2) 0.051(2) 0.0090(18) 0.0122(18) 0.0043(17)
C5 0.045(2) 0.043(2) 0.050(2) 0.0065(17) 0.0120(17) 0.0055(16)
C6 0.058(2) 0.048(2) 0.052(2) 0.0069(18) 0.0170(19) 0.0142(18)
C7 0.071(3) 0.057(3) 0.055(2) 0.006(2) 0.024(2) 0.017(2)
C8 0.081(3) 0.051(3) 0.071(3) 0.005(2) 0.027(2) 0.023(2)
C9 0.069(3) 0.047(2) 0.058(3) 0.0104(19) 0.018(2) 0.0119(19)
C10 0.130(5) 0.065(3) 0.057(3) 0.000(2) 0.021(3) 0.013(3)
C11 0.156(15) 0.099(10) 0.090(9) -0.019(8) 0.021(10) -0.043(9)
C12 0.142(13) 0.132(13) 0.150(11) -0.049(9) 0.050(10) -0.032(10)
C13 0.19(2) 0.127(18) 0.16(2) 0.021(11) 0.071(18) -0.030(16)
C11' 0.130(15) 0.106(14) 0.080(12) -0.014(10) 0.033(11) 0.010(11)
C12' 0.088(13) 0.089(15) 0.105(15) -0.028(11) 0.039(12) -0.020(10)
C13' 0.19(3) 0.15(4) 0.12(2) 0.00(2) 0.06(2) 0.00(3)
C14 0.061(3) 0.046(2) 0.045(2) 0.0050(18) 0.0065(19) 0.0024(19)
C15 0.055(3) 0.058(2) 0.047(2) 0.0040(19) 0.0071(19) 0.0096(19)
C16 0.061(3) 0.061(3) 0.045(2) 0.0040(19) 0.0132(19) 0.004(2)
C17 0.062(3) 0.048(2) 0.043(2) 0.0041(18) 0.0031(19) 0.0001(19)
C18 0.056(3) 0.069(3) 0.061(3) 0.017(2) 0.003(2) 0.011(2)
C19 0.056(3) 0.068(3) 0.061(3) 0.018(2) 0.013(2) 0.003(2)
C20 0.078(3) 0.064(3) 0.052(3) 0.011(2) 0.010(2) 0.003(2)
C21 0.096(7) 0.145(12) 0.106(10) 0.069(10) 0.029(7) 0.002(7)
C22 0.095(8) 0.105(7) 0.052(4) 0.025(4) -0.007(5) 0.001(6)
C23 0.151(14) 0.066(6) 0.094(8) 0.021(5) 0.003(7) 0.004(7)
C21' 0.10(2) 0.10(2) 0.09(2) 0.045(17) 0.018(15) 0.019(16)
C22' 0.105(18) 0.072(16) 0.073(15) 0.029(12) 0.009(13) -0.028(13)
C23' 0.13(3) 0.084(16) 0.060(12) 0.027(11) -0.001(16) -0.014(17)
C24 0.0361(19) 0.0325(18) 0.045(2) -0.0001(16) 0.0084(15) 0.0003(15)
C25 0.040(2) 0.062(3) 0.058(2) -0.018(2) 0.0049(18) -0.0044(18)
C26 0.049(2) 0.071(3) 0.059(2) -0.022(2) 0.015(2) 0.002(2)
C27 0.037(2) 0.045(2) 0.053(2) -0.0010(17) 0.0131(17) 0.0011(16)
C28 0.041(2) 0.062(2) 0.054(2) -0.015(2) 0.0098(18) -0.0082(18)
C29 0.044(2) 0.049(2) 0.048(2) -0.0108(17) 0.0141(18) -0.0038(17)
C30 0.042(2) 0.067(3) 0.066(3) -0.003(2) 0.0183(19) 0.0022(19)
C31 0.065(3) 0.134(5) 0.102(4) -0.027(4) 0.042(3) 0.006(3)
C32 0.056(3) 0.127(5) 0.099(4) 0.017(3) 0.019(3) 0.026(3)
C33 0.063(3) 0.100(4) 0.150(5) 0.002(4) 0.057(3) -0.011(3)

loop_
_atom_type_symbol
_atom_type_description
_atom_type_scat_dispersion_real
_atom_type_scat_dispersion_imag
_atom_type_scat_source
C C 0.0033 0.0016 'International Tables Vol C Tables 4.2.6.8 and 6.1.1.4'
H H 0.0000 0.0000 'International Tables Vol C Tables 4.2.6.8 and 6.1.1.4'
N N 0.0061 0.0033 'International Tables Vol C Tables 4.2.6.8 and 6.1.1.4'
O O 0.0106 0.0060 'International Tables Vol C Tables 4.2.6.8 and 6.1.1.4'
S S 0.1246 0.1234 'International Tables Vol C Tables 4.2.6.8 and 6.1.1.4'
Cl Cl 0.1484 0.1585 'International Tables Vol C Tables 4.2.6.8 and 6.1.1.4'

loop_
_geom_angle_atom_site_label_1
_geom_angle_atom_site_label_2
_geom_angle_atom_site_label_3
_geom_angle
N2 N1 S1 112.5(2)
N2 N1 H1 108.5
S1 N1 H1 108.7
C1 N2 N1 117.9(3)
O2 S1 O1 120.47(15)
O2 S1 N1 107.08(15)
O1 S1 N1 103.34(14)
O2 S1 C24 108.50(16)
O1 S1 C24 109.05(15)
N1 S1 C24 107.67(15)
N2 C1 C2 119.5(3)
N2 C1 C5 133.1(3)
C2 C1 C5 107.4(3)
C3 C2 C1 108.8(3)
C3 C2 C10 129.1(4)
C1 C2 C10 122.1(4)
C2 C3 C14 129.2(4)
C2 C3 C4 108.8(3)
C14 C3 C4 121.9(3)
C9 C4 C5 119.8(3)
C9 C4 C3 130.7(3)
C5 C4 C3 109.5(3)
C6 C5 C4 121.1(3)
C6 C5 C1 133.5(3)
C4 C5 C1 105.5(3)
C5 C6 C7 117.9(3)
C5 C6 H6 121.0
C7 C6 H6 121.0
C8 C7 C6 121.8(4)
C8 C7 Cl1 119.8(3)
C6 C7 Cl1 118.4(3)
C7 C8 C9 120.2(4)
C7 C8 H8 119.9
C9 C8 H8 119.9
C4 C9 C8 119.3(4)
C4 C9 H9 120.4
C8 C9 H9 120.4
C2 C10 C11' 126.1(8)
C2 C10 C11 103.8(7)
C11' C10 C11 39.7(8)
C2 C10 H10A 111.0
C11' C10 H10A 72.1
C11 C10 H10A 111.0
C2 C10 H10B 111.0
C11' C10 H10B 118.5
C11 C10 H10B 111.0
H10A C10 H10B 109.0
C2 C10 H10C 106.2
C11' C10 H10C 106.0
C11 C10 H10C 144.7
H10A C10 H10C 39.9
H10B C10 H10C 74.7
C2 C10 H10D 105.8
C11' C10 H10D 105.4
C11 C10 H10D 83.1
H10A C10 H10D 135.3
H10B C10 H10D 31.4
H10C C10 H10D 105.9
C12 C11 C10 123.3(13)
C12 C11 H11A 106.5
C10 C11 H11A 106.5
C12 C11 H11B 106.5
C10 C11 H11B 106.5
H11A C11 H11B 106.5
C11 C12 C13 115.0(18)
C11 C12 H12A 108.5
C13 C12 H12A 108.5
C11 C12 H12B 108.5
C13 C12 H12B 108.5
H12A C12 H12B 107.5
C12' C11' C10 106.8(16)
C12' C11' H11C 110.4
C10 C11' H11C 110.4
C12' C11' H11D 110.4
C10 C11' H11D 110.4
H11C C11' H11D 108.6
C11' C12' C13' 115(2)
C11' C12' H12C 108.5
C13' C12' H12C 108.5
C11' C12' H12D 108.5
C13' C12' H12D 108.5
H12C C12' H12D 107.5
C12' C13' H13D 109.5
C12' C13' H13E 109.5
H13D C13' H13E 109.5
C12' C13' H13F 109.5
H13D C13' H13F 109.5
H13E C13' H13F 109.5
C15 C14 C19 117.2(3)
C15 C14 C3 121.3(3)
C19 C14 C3 121.4(4)
C16 C15 C14 121.5(4)
C16 C15 H15 119.3
C14 C15 H15 119.3
C15 C16 C17 122.0(4)
C15 C16 H16 119.0
C17 C16 H16 119.0
C16 C17 C18 116.2(4)
C16 C17 C20 122.3(4)
C18 C17 C20 121.4(4)
C19 C18 C17 122.5(4)
C19 C18 H18 118.8
C17 C18 H18 118.8
C18 C19 C14 120.6(4)
C18 C19 H19 119.7
C14 C19 H19 119.7
C23' C20 C21 73.0(14)
C23' C20 C23 137.6(12)
C21 C20 C23 110.3(7)
C23' C20 C17 107.8(10)
C21 C20 C17 112.9(5)
C23 C20 C17 108.9(6)
C23' C20 C22' 114.6(14)
C21 C20 C22' 43.1(10)
C23 C20 C22' 72.2(12)
C17 C20 C22' 108.4(8)
C23' C20 C22 37.6(15)
C21 C20 C22 106.6(7)
C23 C20 C22 108.9(6)
C17 C20 C22 109.1(5)
C22' C20 C22 139.4(10)
C23' C20 C21' 111.4(14)
C21 C20 C21' 130.8(12)
C23 C20 C21' 33.6(12)
C17 C20 C21' 111.7(11)
C22' C20 C21' 102.9(14)
C22 C20 C21' 76.8(14)
C20 C21 H21A 109.5
C20 C21 H21B 109.5
C20 C21 H21C 109.5
C20 C22 H22A 109.5
C20 C22 H22B 109.5
C20 C22 H22C 109.5
C20 C23 H23A 109.5
C20 C23 H23B 109.5
C20 C23 H23C 109.5
C20 C21' H21D 109.5
C20 C21' H21E 109.5
H21D C21' H21E 109.5
C20 C21' H21F 109.5
H21D C21' H21F 109.5
H21E C21' H21F 109.5
C20 C22' H22D 109.5
C20 C22' H22E 109.5
H22D C22' H22E 109.5
C20 C22' H22F 109.5
H22D C22' H22F 109.5
H22E C22' H22F 109.5
C20 C23' H23D 109.5
C20 C23' H23E 109.5
H23D C23' H23E 109.5
C20 C23' H23F 109.5
H23D C23' H23F 109.5
H23E C23' H23F 109.5
C25 C24 C29 120.2(3)
C25 C24 S1 120.3(3)
C29 C24 S1 119.5(3)
C24 C25 C26 119.9(3)
C24 C25 H25 120.0
C26 C25 H25 120.0
C27 C26 C25 121.4(4)
C27 C26 H26 119.3
C25 C26 H26 119.3
C26 C27 C28 116.6(3)
C26 C27 C30 123.2(3)
C28 C27 C30 120.2(3)
C29 C28 C27 123.0(3)
C29 C28 H28 118.5
C27 C28 H28 118.5
C28 C29 C24 118.8(3)
C28 C29 H29 120.6
C24 C29 H29 120.6
C31 C30 C33 108.6(4)
C31 C30 C27 113.1(3)
C33 C30 C27 109.1(3)
C31 C30 C32 108.3(4)
C33 C30 C32 108.6(4)
C27 C30 C32 109.0(3)
C30 C31 H31A 109.5
C30 C31 H31B 109.5
H31A C31 H31B 109.5
C30 C31 H31C 109.5
H31A C31 H31C 109.5
H31B C31 H31C 109.5
C30 C32 H32A 109.5
C30 C32 H32B 109.5
H32A C32 H32B 109.5
C30 C32 H32C 109.5
H32A C32 H32C 109.5
H32B C32 H32C 109.5
C30 C33 H33A 109.5
C30 C33 H33B 109.5
H33A C33 H33B 109.5
C30 C33 H33C 109.5
H33A C33 H33C 109.5
H33B C33 H33C 109.5

loop_
_geom_bond_atom_site_label_1
_geom_bond_atom_site_label_2
_geom_bond_distance
Cl1 C7 1.735(4)
N1 N2 1.383(4)
N1 S1 1.655(3)
N1 H1 0.9000
N2 C1 1.286(4)
O1 S1 1.430(2)
O2 S1 1.418(2)
S1 C24 1.753(3)
C1 C2 1.478(5)
C1 C5 1.481(5)
C2 C3 1.349(5)
C2 C10 1.482(6)
C3 C14 1.469(5)
C3 C4 1.480(5)
C4 C9 1.372(5)
C4 C5 1.410(5)
C5 C6 1.365(5)
C6 C7 1.391(5)
C6 H6 0.9300
C7 C8 1.367(5)
C8 C9 1.386(5)
C8 H8 0.9300
C9 H9 0.9300
C10 C11' 1.494(17)
C10 C11 1.589(15)
C10 H10A 0.9700
C10 H10B 0.9700
C10 H10C 0.9700
C10 H10D 0.9700
C11 C12 1.45(2)
C11 H11A 0.9700
C11 H11B 0.9700
C12 C13 1.51(3)
C12 H12A 0.9700
C12 H12B 0.9700
C13 H13A 0.9600
C13 H13B 0.9600
C13 H13C 0.9600
C11' C12' 1.48(3)
C11' H11C 0.9700
C11' H11D 0.9700
C12' C13' 1.52(5)
C12' H12C 0.9700
C12' H12D 0.9700
C13' H13D 0.9600
C13' H13E 0.9600
C13' H13F 0.9600
C14 C15 1.378(5)
C14 C19 1.397(5)
C15 C16 1.374(5)
C15 H15 0.9300
C16 C17 1.382(5)
C16 H16 0.9300
C17 C18 1.384(6)
C17 C20 1.526(5)
C18 C19 1.373(5)
C18 H18 0.9300
C19 H19 0.9300
C20 C23' 1.43(3)
C20 C21 1.517(10)
C20 C23 1.519(12)
C20 C22' 1.53(2)
C20 C22 1.544(11)
C20 C21' 1.58(3)
C21 H21A 0.9600
C21 H21B 0.9600
C21 H21C 0.9600
C22 H22A 0.9600
C22 H22B 0.9600
C22 H22C 0.9600
C23 H23A 0.9600
C23 H23B 0.9600
C23 H23C 0.9600
C21' H21D 0.9600
C21' H21E 0.9600
C21' H21F 0.9600
C22' H22D 0.9600
C22' H22E 0.9600
C22' H22F 0.9600
C23' H23D 0.9600
C23' H23E 0.9600
C23' H23F 0.9600
C24 C25 1.361(5)
C24 C29 1.371(5)
C25 C26 1.382(5)
C25 H25 0.9300
C26 C27 1.377(5)
C26 H26 0.9300
C27 C28 1.378(5)
C27 C30 1.527(5)
C28 C29 1.368(5)
C28 H28 0.9300
C29 H29 0.9300
C30 C31 1.510(6)
C30 C33 1.519(6)
C30 C32 1.528(6)
C31 H31A 0.9600
C31 H31B 0.9600
C31 H31C 0.9600
C32 H32A 0.9600
C32 H32B 0.9600
C32 H32C 0.9600
C33 H33A 0.9600
C33 H33B 0.9600
C33 H33C 0.9600

loop_
_geom_torsion_atom_site_label_1
_geom_torsion_atom_site_label_2
_geom_torsion_atom_site_label_3
_geom_torsion_atom_site_label_4
_geom_torsion
S1 N1 N2 C1 177.7(3)
N2 N1 S1 O2 54.1(3)
N2 N1 S1 O1 -177.7(2)
N2 N1 S1 C24 -62.4(3)
N1 N2 C1 C2 -177.7(3)
N1 N2 C1 C5 -0.3(6)
N2 C1 C2 C3 176.5(4)
C5 C1 C2 C3 -1.5(4)
N2 C1 C2 C10 -5.4(6)
C5 C1 C2 C10 176.6(4)
C1 C2 C3 C14 -174.0(4)
C10 C2 C3 C14 8.0(7)
C1 C2 C3 C4 1.6(4)
C10 C2 C3 C4 -176.4(4)
C2 C3 C4 C9 180.0(4)
C14 C3 C4 C9 -4.0(6)
C2 C3 C4 C5 -1.2(4)
C14 C3 C4 C5 174.9(3)
C9 C4 C5 C6 -1.2(6)
C3 C4 C5 C6 179.8(3)
C9 C4 C5 C1 179.2(3)
C3 C4 C5 C1 0.2(4)
N2 C1 C5 C6 3.6(7)
C2 C1 C5 C6 -178.8(4)
N2 C1 C5 C4 -176.8(4)
C2 C1 C5 C4 0.8(4)
C4 C5 C6 C7 0.7(6)
C1 C5 C6 C7 -179.8(4)
C5 C6 C7 C8 -0.2(6)
C5 C6 C7 Cl1 179.8(3)
C6 C7 C8 C9 0.1(7)
Cl1 C7 C8 C9 -179.8(3)
C5 C4 C9 C8 1.1(6)
C3 C4 C9 C8 179.9(4)
C7 C8 C9 C4 -0.6(7)
C3 C2 C10 C11' 68.2(13)
C1 C2 C10 C11' -109.6(12)
C3 C2 C10 C11 104.8(8)
C1 C2 C10 C11 -72.9(8)
C2 C10 C11 C12 165.7(13)
C11' C10 C11 C12 -63.3(17)
C10 C11 C12 C13 -176.7(14)
C2 C10 C11' C12' 63.4(17)
C11 C10 C11' C12' -1.8(16)
C10 C11' C12' C13' 162(2)
C2 C3 C14 C15 53.3(6)
C4 C3 C14 C15 -121.8(4)
C2 C3 C14 C19 -130.2(5)
C4 C3 C14 C19 54.7(5)
C19 C14 C15 C16 -1.3(6)
C3 C14 C15 C16 175.4(4)
C14 C15 C16 C17 0.2(6)
C15 C16 C17 C18 1.5(6)
C15 C16 C17 C20 -178.1(4)
C16 C17 C18 C19 -2.2(6)
C20 C17 C18 C19 177.4(4)
C17 C18 C19 C14 1.2(7)
C15 C14 C19 C18 0.6(6)
C3 C14 C19 C18 -176.1(4)
C16 C17 C20 C23' -76(2)
C18 C17 C20 C23' 104(2)
C16 C17 C20 C21 2.3(11)
C18 C17 C20 C21 -177.3(10)
C16 C17 C20 C23 125.2(9)
C18 C17 C20 C23 -54.4(9)
C16 C17 C20 C22' 48.3(18)
C18 C17 C20 C22' -131.3(17)
C16 C17 C20 C22 -116.0(8)
C18 C17 C20 C22 64.4(8)
C16 C17 C20 C21' 161.0(19)
C18 C17 C20 C21' -18.6(19)
O2 S1 C24 C25 -11.7(3)
O1 S1 C24 C25 -144.6(3)
N1 S1 C24 C25 103.9(3)
O2 S1 C24 C29 167.6(3)
O1 S1 C24 C29 34.6(3)
N1 S1 C24 C29 -76.9(3)
C29 C24 C25 C26 -1.0(6)
S1 C24 C25 C26 178.2(3)
C24 C25 C26 C27 0.0(6)
C25 C26 C27 C28 0.9(6)
C25 C26 C27 C30 -178.3(4)
C26 C27 C28 C29 -0.9(6)
C30 C27 C28 C29 178.3(4)
C27 C28 C29 C24 0.0(6)
C25 C24 C29 C28 1.0(5)
S1 C24 C29 C28 -178.2(3)
C26 C27 C30 C31 0.1(6)
C28 C27 C30 C31 -179.1(4)
C26 C27 C30 C33 -120.9(4)
C28 C27 C30 C33 59.9(5)
C26 C27 C30 C32 120.7(4)
C28 C27 C30 C32 -58.5(5)
